data_7051726
loop_
_publ_author_name
'V\(alean, Ana-Maria'
'G\'omez-Ruiz, Santiago'
'L\"onnecke, Peter'
'Silaghi-Dumitrescu, Ioan'
'Silaghi-Dumitrescu, Luminita'
'Hey-Hawkins, Evamarie'

_publ_section_title
;
 Stabilisation of an inorganic digallane by the phosphinobisthiolato
 P,S,S pincer ligand PPh(2-SC6H4)2
;
_journal_issue 8
_journal_name_full 'New Journal of Chemistry'
_journal_page_first 1771
_journal_paper_doi 10.1039/b907668a
_journal_volume 33
_journal_year 2009
_chemical_formula_sum 'C19 H16 Ga P S2'
_chemical_formula_weight 409.13
_chemical_name_systematic
;
?
;
_space_group_IT_number 61
_symmetry_cell_setting orthorhombic
_symmetry_space_group_name_Hall '-P 2ac 2ab'
_symmetry_space_group_name_H-M 'P b c a'
_atom_sites_solution_hydrogens geom
_atom_sites_solution_primary direct
_atom_sites_solution_secondary difmap
_audit_conform_dict_location ftp://ftp.iucr.org/pub/cif_core.dic
_audit_conform_dict_name cif_core.dic
_audit_conform_dict_version 2.3
_audit_creation_date 2006-12-12T13:33:52-00:00
_audit_creation_method 'WinGX routine CIF_UPDATE'
_cell_angle_alpha 90
_cell_angle_beta 90
_cell_angle_gamma 90
_cell_formula_units_Z 8
_cell_length_a 15.84180(10)
_cell_length_b 14.39930(10)
_cell_length_c 15.89700(10)
_cell_measurement_reflns_used 56554
_cell_measurement_temperature 130(2)
_cell_measurement_theta_max 32.2736
_cell_measurement_theta_min 2.8176
_cell_volume 3626.28(4)
_computing_cell_refinement
;
CrysAlis RED, Oxford Diffraction Ltd.,
Version 1.171.31.7 (release 18-10-2006 CrysAlis171 .NET)
(compiled Oct 18 2006,16:28:17)
;
_computing_data_collection
;
CrysAlis CCD, Oxford Diffraction Ltd.,
Version 1.171.31.7 (release 18-10-2006 CrysAlis171 .NET)
(compiled Oct 18 2006,16:28:17)
;
_computing_data_reduction
;
CrysAlis RED, Oxford Diffraction Ltd.,
Version 1.171.31.7 (release 18-10-2006 CrysAlis171 .NET)
(compiled Oct 18 2006,16:28:17)
;
_computing_molecular_graphics 'ORTEP3 for Windows (L. J. Farrugia, 1997)'
_computing_publication_material 'WINGX (L.J. Farrugia,1999)'
_computing_structure_refinement 'SHELXL-97 (Sheldrick, 1997)'
_computing_structure_solution 'SHELXS-97 (Sheldrick, 1990)'
_diffrn_ambient_temperature 130(2)
_diffrn_detector_area_resol_mean 16.356
_diffrn_measured_fraction_theta_full 0.999
_diffrn_measured_fraction_theta_max 0.999
_diffrn_measurement_device_type 'ccd Xcalibur S'
_diffrn_measurement_method '\w- amd \f-scans'
_diffrn_orient_matrix_UB_11 0.0134093536
_diffrn_orient_matrix_UB_12 -0.024811494
_diffrn_orient_matrix_UB_13 -0.034985004
_diffrn_orient_matrix_UB_21 -0.0161382915
_diffrn_orient_matrix_UB_22 0.0319193905
_diffrn_orient_matrix_UB_23 -0.0275431449
_diffrn_orient_matrix_UB_31 0.0444912164
_diffrn_orient_matrix_UB_32 0.0190509895
_diffrn_orient_matrix_UB_33 0.0005749774
_diffrn_radiation_monochromator graphite
_diffrn_radiation_type MoK\a
_diffrn_radiation_wavelength 0.71073
_diffrn_reflns_av_R_equivalents 0.0213
_diffrn_reflns_av_unetI/netI 0.009
_diffrn_reflns_limit_h_max 22
_diffrn_reflns_limit_h_min -22
_diffrn_reflns_limit_k_max 20
_diffrn_reflns_limit_k_min -20
_diffrn_reflns_limit_l_max 22
_diffrn_reflns_limit_l_min -22
_diffrn_reflns_number 94604
_diffrn_reflns_theta_full 30.5
_diffrn_reflns_theta_max 30.5
_diffrn_reflns_theta_min 2.83
_exptl_absorpt_coefficient_mu 1.832
_exptl_absorpt_correction_T_max 1
_exptl_absorpt_correction_T_min 0.69135
_exptl_absorpt_correction_type multi-scan
_exptl_absorpt_process_details
;
CrysAlis RED, Oxford Diffraction Ltd.,
Version 1.171.31.7 (release 18-10-2006 CrysAlis171 .NET)
(compiled Oct 18 2006,16:28:17)
Empirical absorption correction using spherical harmonics,
implemented in SCALE3 ABSPACK scaling algorithm.
;
_exptl_crystal_colour colorless
_exptl_crystal_density_diffrn 1.499
_exptl_crystal_density_method 'not measured'
_exptl_crystal_description prism
_exptl_crystal_F_000 1664
_exptl_crystal_size_max 0.4
_exptl_crystal_size_mid 0.4
_exptl_crystal_size_min 0.2
_refine_diff_density_max 0.441
_refine_diff_density_min -0.372
_refine_diff_density_rms 0.072
_refine_ls_extinction_method none
_refine_ls_goodness_of_fit_ref 1.228
_refine_ls_hydrogen_treatment constr
_refine_ls_matrix_type full
_refine_ls_number_parameters 209
_refine_ls_number_reflns 5538
_refine_ls_number_restraints 0
_refine_ls_restrained_S_all 1.228
_refine_ls_R_factor_all 0.0354
_refine_ls_R_factor_gt 0.0262
_refine_ls_shift/su_max 0.004
_refine_ls_shift/su_mean 0
_refine_ls_structure_factor_coef Fsqd
_refine_ls_weighting_details 'calc w=1/[\s^2^(Fo^2^)+(0.0205P)^2^+3.1752P] where P=(Fo^2^+2Fc^2^)/3'
_refine_ls_weighting_scheme calc
_refine_ls_wR_factor_gt 0.0588
_refine_ls_wR_factor_ref 0.0686
_reflns_number_gt 4789
_reflns_number_total 5538
_reflns_threshold_expression >2sigma(I)
_cod_data_source_file b907668a.txt
_cod_data_source_block x0098fin
_cod_depositor_comments
;
The following automatic conversions were performed:
'_symmetry_cell_setting' value 'Orthorhombic' changed to 'orthorhombic'
according to '/home/saulius/struct/CIF-dictionaries/cif_core.dic'
dictionary named 'cif_core.dic' version 2.4.1 from 2010-06-29.

Automatic conversion script
Id: cif_fix_enum 1527 2010-12-29 10:47:43Z saulius 
;
_cod_original_sg_symbol_H-M Pbca
_cod_database_code 7051726

loop_
_symmetry_equiv_pos_as_xyz
'x, y, z'
'-x+1/2, -y, z+1/2'
'-x, y+1/2, -z+1/2'
'x+1/2, -y+1/2, -z'
'-x, -y, -z'
'x-1/2, y, -z-1/2'
'x, -y-1/2, z-1/2'
'-x-1/2, y-1/2, z'

loop_
_atom_site_label
_atom_site_type_symbol
_atom_site_fract_x
_atom_site_fract_y
_atom_site_fract_z
_atom_site_U_iso_or_equiv
_atom_site_adp_type
_atom_site_occupancy
_atom_site_symmetry_multiplicity
_atom_site_calc_flag
_atom_site_refinement_flags
_atom_site_disorder_assembly
_atom_site_disorder_group
Ga1 Ga 0.239039(11) 0.673697(13) 0.091419(11) 0.01983(5) Uani 1 1 d . . .
S1 S 0.10845(3) 0.70781(3) 0.03864(3) 0.02640(9) Uani 1 1 d . . .
S2 S 0.31593(3) 0.80446(4) 0.11708(3) 0.03084(11) Uani 1 1 d . . .
P1 P 0.29182(2) 0.66703(3) -0.04654(2) 0.01459(7) Uani 1 1 d . . .
C1 C 0.19814(9) 0.66807(10) -0.10994(9) 0.0166(3) Uani 1 1 d . . .
C2 C 0.12140(10) 0.68924(10) -0.07025(10) 0.0183(3) Uani 1 1 d . . .
C3 C 0.04872(10) 0.69548(11) -0.12025(12) 0.0234(3) Uani 1 1 d . . .
H3 H -0.0039 0.7098 -0.0948 0.028 Uiso 1 1 calc R . .
C4 C 0.05273(11) 0.68103(12) -0.20630(12) 0.0276(4) Uani 1 1 d . . .
H4 H 0.0028 0.6855 -0.2391 0.033 Uiso 1 1 calc R . .
C5 C 0.12884(12) 0.66015(13) -0.24517(11) 0.0280(4) Uani 1 1 d . . .
H5 H 0.1313 0.6508 -0.3043 0.034 Uiso 1 1 calc R . .
C6 C 0.20117(11) 0.65310(11) -0.19671(10) 0.0219(3) Uani 1 1 d . . .
H6 H 0.2534 0.6379 -0.2227 0.026 Uiso 1 1 calc R . .
C7 C 0.34051(9) 0.77902(10) -0.05668(10) 0.0174(3) Uani 1 1 d . . .
C8 C 0.34785(10) 0.83621(11) 0.01467(11) 0.0211(3) Uani 1 1 d . . .
C9 C 0.38568(11) 0.92372(12) 0.00459(13) 0.0272(4) Uani 1 1 d . . .
H9 H 0.3907 0.9639 0.0517 0.033 Uiso 1 1 calc R . .
C10 C 0.41549(11) 0.95207(12) -0.07240(14) 0.0294(4) Uani 1 1 d . . .
H10 H 0.4417 1.0111 -0.0775 0.035 Uiso 1 1 calc R . .
C11 C 0.40786(11) 0.89582(12) -0.14259(12) 0.0284(4) Uani 1 1 d . . .
H11 H 0.4283 0.9162 -0.1956 0.034 Uiso 1 1 calc R . .
C12 C 0.37016(10) 0.80974(11) -0.13471(11) 0.0224(3) Uani 1 1 d . . .
H12 H 0.3643 0.7711 -0.1828 0.027 Uiso 1 1 calc R . .
C13 C 0.36360(10) 0.58046(10) -0.08554(9) 0.0169(3) Uani 1 1 d . . .
C14 C 0.33227(11) 0.49352(11) -0.10880(11) 0.0240(3) Uani 1 1 d . . .
H14 H 0.2731 0.4825 -0.109 0.029 Uiso 1 1 calc R . .
C15 C 0.38770(13) 0.42337(12) -0.13157(12) 0.0304(4) Uani 1 1 d . . .
H15 H 0.3666 0.3645 -0.1483 0.037 Uiso 1 1 calc R . .
C16 C 0.47407(13) 0.43927(13) -0.12985(12) 0.0307(4) Uani 1 1 d . . .
H16 H 0.512 0.3911 -0.1453 0.037 Uiso 1 1 calc R . .
C17 C 0.50516(11) 0.52471(13) -0.10577(13) 0.0304(4) Uani 1 1 d . . .
H17 H 0.5644 0.535 -0.1042 0.037 Uiso 1 1 calc R . .
C18 C 0.45013(10) 0.59589(12) -0.08374(11) 0.0232(3) Uani 1 1 d . . .
H18 H 0.4716 0.6548 -0.0675 0.028 Uiso 1 1 calc R . .
C19 C 0.24770(16) 0.57475(16) 0.17399(13) 0.0400(5) Uani 1 1 d . . .
H19A H 0.2973 0.5852 0.2095 0.06 Uiso 1 1 calc R . .
H19B H 0.2533 0.515 0.145 0.06 Uiso 1 1 calc R . .
H19C H 0.1968 0.5741 0.2091 0.06 Uiso 1 1 calc R . .

loop_
_atom_site_aniso_label
_atom_site_aniso_U_11
_atom_site_aniso_U_22
_atom_site_aniso_U_33
_atom_site_aniso_U_23
_atom_site_aniso_U_13
_atom_site_aniso_U_12
Ga1 0.01974(9) 0.02477(9) 0.01499(8) -0.00043(6) 0.00226(6) -0.00094(6)
S1 0.01763(17) 0.0370(2) 0.02454(19) -0.00444(17) 0.00443(15) 0.00387(16)
S2 0.0281(2) 0.0404(2) 0.0240(2) -0.01599(18) 0.00687(16) -0.01187(18)
P1 0.01417(16) 0.01517(16) 0.01445(16) -0.00116(13) 0.00077(13) -0.00065(13)
C1 0.0177(6) 0.0146(6) 0.0174(6) 0.0005(5) -0.0021(5) -0.0014(5)
C2 0.0182(7) 0.0143(6) 0.0226(7) 0.0005(5) 0.0006(5) -0.0014(5)
C3 0.0170(7) 0.0188(7) 0.0345(9) 0.0045(6) -0.0031(6) -0.0011(5)
C4 0.0236(8) 0.0264(8) 0.0327(9) 0.0050(7) -0.0117(7) -0.0039(6)
C5 0.0309(9) 0.0313(9) 0.0218(7) 0.0011(7) -0.0088(7) -0.0062(7)
C6 0.0236(8) 0.0234(7) 0.0186(7) -0.0007(6) -0.0008(6) -0.0036(6)
C7 0.0151(6) 0.0158(6) 0.0212(7) -0.0006(5) -0.0014(5) -0.0007(5)
C8 0.0151(6) 0.0214(7) 0.0270(8) -0.0058(6) 0.0005(6) 0.0001(5)
C9 0.0188(7) 0.0196(7) 0.0432(10) -0.0092(7) -0.0012(7) -0.0002(6)
C10 0.0202(7) 0.0161(7) 0.0519(11) 0.0046(7) -0.0040(7) -0.0023(6)
C11 0.0251(8) 0.0252(8) 0.0349(9) 0.0123(7) -0.0032(7) -0.0043(6)
C12 0.0219(7) 0.0225(7) 0.0227(7) 0.0032(6) -0.0009(6) -0.0013(6)
C13 0.0182(7) 0.0165(6) 0.0159(6) -0.0006(5) 0.0026(5) 0.0011(5)
C14 0.0238(8) 0.0174(7) 0.0306(8) -0.0026(6) -0.0011(6) 0.0010(6)
C15 0.0393(10) 0.0183(8) 0.0337(9) -0.0035(7) -0.0021(8) 0.0052(7)
C16 0.0355(9) 0.0249(8) 0.0316(9) 0.0029(7) 0.0093(8) 0.0129(7)
C17 0.0212(8) 0.0290(9) 0.0411(10) 0.0091(8) 0.0112(7) 0.0052(7)
C18 0.0209(7) 0.0197(7) 0.0289(8) 0.0038(6) 0.0030(6) 0.0000(6)
C19 0.0537(13) 0.0421(12) 0.0243(9) 0.0106(8) -0.0031(9) 0.0009(10)

loop_
_atom_type_symbol
_atom_type_description
_atom_type_scat_dispersion_real
_atom_type_scat_dispersion_imag
_atom_type_scat_source
Ga Ga 0.2307 1.6083 'International Tables Vol C Tables 4.2.6.8 and 6.1.1.4'
S S 0.1246 0.1234 'International Tables Vol C Tables 4.2.6.8 and 6.1.1.4'
P P 0.1023 0.0942 'International Tables Vol C Tables 4.2.6.8 and 6.1.1.4'
C C 0.0033 0.0016 'International Tables Vol C Tables 4.2.6.8 and 6.1.1.4'
H H 0 0 'International Tables Vol C Tables 4.2.6.8 and 6.1.1.4'

loop_
_geom_angle_atom_site_label_1
_geom_angle_atom_site_label_2
_geom_angle_atom_site_label_3
_geom_angle
_geom_angle_site_symmetry_1
_geom_angle_site_symmetry_3
_geom_angle_publ_flag
C19 Ga1 S2 116.57(7) . . ?
C19 Ga1 S1 118.02(7) . . ?
S2 Ga1 S1 111.83(2) . . ?
C19 Ga1 P1 125.16(7) . . ?
S2 Ga1 P1 90.611(16) . . ?
S1 Ga1 P1 89.327(15) . . ?
C2 S1 Ga1 102.85(5) . . ?
C8 S2 Ga1 101.65(5) . . ?
C1 P1 C7 107.31(7) . . ?
C1 P1 C13 109.59(7) . . ?
C7 P1 C13 108.67(7) . . ?
C1 P1 Ga1 103.28(5) . . ?
C7 P1 Ga1 101.54(5) . . ?
C13 P1 Ga1 125.14(5) . . ?
C6 C1 C2 120.48(14) . . ?
C6 C1 P1 121.67(12) . . ?
C2 C1 P1 117.77(11) . . ?
C3 C2 C1 118.07(15) . . ?
C3 C2 S1 116.82(13) . . ?
C1 C2 S1 125.11(12) . . ?
C4 C3 C2 120.83(16) . . ?
C3 C4 C5 120.81(16) . . ?
C6 C5 C4 119.15(16) . . ?
C5 C6 C1 120.64(16) . . ?
C12 C7 C8 120.16(14) . . ?
C12 C7 P1 120.55(12) . . ?
C8 C7 P1 119.28(12) . . ?
C9 C8 C7 117.94(16) . . ?
C9 C8 S2 117.37(13) . . ?
C7 C8 S2 124.65(12) . . ?
C10 C9 C8 120.98(17) . . ?
C9 C10 C11 120.95(16) . . ?
C12 C11 C10 119.32(17) . . ?
C11 C12 C7 120.64(16) . . ?
C18 C13 C14 119.97(14) . . ?
C18 C13 P1 120.42(12) . . ?
C14 C13 P1 119.22(12) . . ?
C15 C14 C13 119.81(16) . . ?
C14 C15 C16 119.95(17) . . ?
C17 C16 C15 120.31(16) . . ?
C16 C17 C18 120.23(17) . . ?
C13 C18 C17 119.72(16) . . ?

loop_
_geom_bond_atom_site_label_1
_geom_bond_atom_site_label_2
_geom_bond_distance
_geom_bond_site_symmetry_2
_geom_bond_publ_flag
Ga1 C19 1.942(2) . ?
Ga1 S2 2.2794(5) . ?
Ga1 S1 2.2858(5) . ?
Ga1 P1 2.3491(4) . ?
S1 C2 1.7636(17) . ?
S2 C8 1.7650(18) . ?
P1 C1 1.7940(15) . ?
P1 C7 1.7949(15) . ?
P1 C13 1.7975(15) . ?
C1 C6 1.397(2) . ?
C1 C2 1.403(2) . ?
C2 C3 1.402(2) . ?
C3 C4 1.385(3) . ?
C4 C5 1.388(3) . ?
C5 C6 1.384(2) . ?
C7 C12 1.398(2) . ?
C7 C8 1.406(2) . ?
C8 C9 1.405(2) . ?
C9 C10 1.374(3) . ?
C10 C11 1.384(3) . ?
C11 C12 1.382(2) . ?
C13 C18 1.389(2) . ?
C13 C14 1.397(2) . ?
C14 C15 1.387(2) . ?
C15 C16 1.388(3) . ?
C16 C17 1.379(3) . ?
C17 C18 1.390(2) . ?
